data_7108796
loop_
_publ_author_name
'Chinna Ayya Swamy P'
'Sanjoy Mukherjee'
'Pakkirisamy Thilagar'

_publ_section_title
;
 Dual emissive borane-BODIPY dyads: molecular conformation control over
 electronic properties and fluorescence response towards fluoride ions
;
_journal_issue 10
_journal_name_full 'Chemical communications (Cambridge, England)'
_journal_page_first 993
_journal_page_last 995
_journal_paper_doi 10.1039/c2cc38352g
_journal_volume 49
_journal_year 2013
_chemical_formula_sum 'C25 H27 B O'
_chemical_formula_weight 354.28
_chemical_name_systematic
;
?
;
_space_group_IT_number 2
_symmetry_cell_setting triclinic
_symmetry_space_group_name_Hall '-P 1'
_symmetry_space_group_name_H-M 'P -1'
_atom_sites_solution_hydrogens geom
_atom_sites_solution_primary direct
_atom_sites_solution_secondary difmap
_audit_creation_method SHELXL-97
_cell_angle_alpha 83.27(4)
_cell_angle_beta 88.36(4)
_cell_angle_gamma 76.94(4)
_cell_formula_units_Z 2
_cell_length_a 8.506(19)
_cell_length_b 11.56(3)
_cell_length_c 11.58(3)
_cell_measurement_reflns_used 1407
_cell_measurement_temperature 273(2)
_cell_measurement_theta_max 22.21
_cell_measurement_theta_min 2.39
_cell_volume 1102(5)
_computing_cell_refinement 'bruker saint'
_computing_data_collection 'Bruker Kappa Apex ccd'
_computing_data_reduction 'bruker saint'
_computing_molecular_graphics ORTEP-III
_computing_publication_material WinGXv1.80.05
_computing_structure_refinement 'SHELXL-97 (Sheldrick, 2008)'
_computing_structure_solution SHELXS-97
_diffrn_ambient_temperature 273(2)
_diffrn_detector_area_resol_mean 0.3
_diffrn_measured_fraction_theta_full 0.936
_diffrn_measured_fraction_theta_max 0.936
_diffrn_measurement_device_type 'Bruker kappa apex ccd'
_diffrn_measurement_method '\f and \w scans'
_diffrn_radiation_monochromator graphite
_diffrn_radiation_source 'fine-focus sealed tube'
_diffrn_radiation_type MoK\a
_diffrn_radiation_wavelength 0.71073
_diffrn_reflns_av_R_equivalents 0.0623
_diffrn_reflns_av_sigmaI/netI 0.0973
_diffrn_reflns_limit_h_max 10
_diffrn_reflns_limit_h_min -10
_diffrn_reflns_limit_k_max 14
_diffrn_reflns_limit_k_min -14
_diffrn_reflns_limit_l_max 15
_diffrn_reflns_limit_l_min -15
_diffrn_reflns_number 11674
_diffrn_reflns_theta_full 27.74
_diffrn_reflns_theta_max 27.74
_diffrn_reflns_theta_min 1.77
_exptl_absorpt_coefficient_mu 0.062
_exptl_absorpt_correction_T_max 0.9950
_exptl_absorpt_correction_T_min 0.9938
_exptl_absorpt_correction_type multi-scan
_exptl_absorpt_process_details sadabs
_exptl_crystal_density_diffrn 1.068
_exptl_crystal_density_method 'not measured'
_exptl_crystal_F_000 380
_exptl_crystal_size_max 0.10
_exptl_crystal_size_mid 0.09
_exptl_crystal_size_min 0.08
_refine_diff_density_max 0.403
_refine_diff_density_min -0.228
_refine_diff_density_rms 0.060
_refine_ls_extinction_method none
_refine_ls_goodness_of_fit_ref 0.953
_refine_ls_hydrogen_treatment constr
_refine_ls_matrix_type full
_refine_ls_number_parameters 250
_refine_ls_number_reflns 4855
_refine_ls_number_restraints 0
_refine_ls_restrained_S_all 0.953
_refine_ls_R_factor_all 0.1717
_refine_ls_R_factor_gt 0.0839
_refine_ls_shift/su_max 0.000
_refine_ls_shift/su_mean 0.000
_refine_ls_structure_factor_coef Fsqd
_refine_ls_weighting_details 'calc w=1/[\s^2^(Fo^2^)+(0.1318P)^2^+0.0000P] where P=(Fo^2^+2Fc^2^)/3'
_refine_ls_weighting_scheme calc
_refine_ls_wR_factor_gt 0.2055
_refine_ls_wR_factor_ref 0.2562
_reflns_number_gt 2158
_reflns_number_total 4855
_reflns_threshold_expression >2sigma(I)
_cod_data_source_file c2cc38352g.txt
_cod_data_source_block 1
_cod_depositor_comments
;
The following automatic conversions were performed:

'_symmetry_cell_setting' value 'Triclinic' changed to 'triclinic'
according to
/usr/data/users/saulius/automatic-downloads/retrospective/RSC/lib/dictionaries/cif_core.dic
dictionary named 'cif_core.dic' version 2.4.2 from 2011-04-26.

Automatic conversion script
Id: cif_fix_values 2281 2013-09-26 08:29:07Z andrius 
;
_cod_original_cell_volume 1102(4)
_cod_original_sg_symbol_H-M 'P-1 '
_cod_database_code 7108796

loop_
_symmetry_equiv_pos_as_xyz
'x, y, z'
'-x, -y, -z'

loop_
_atom_site_label
_atom_site_type_symbol
_atom_site_fract_x
_atom_site_fract_y
_atom_site_fract_z
_atom_site_U_iso_or_equiv
_atom_site_adp_type
_atom_site_occupancy
_atom_site_symmetry_multiplicity
_atom_site_calc_flag
_atom_site_refinement_flags
B1 B 0.2015(4) 0.2488(3) 0.7895(2) 0.0440(8) Uani 1 1 d .
C1 C 0.0626(3) 0.3651(2) 0.7543(2) 0.0454(7) Uani 1 1 d .
C2 C 0.0220(4) 0.4596(3) 0.8260(2) 0.0567(8) Uani 1 1 d .
H2 H 0.0765 0.4525 0.8959 0.068 Uiso 1 1 calc R
C3 C -0.0975(4) 0.5630(3) 0.7947(3) 0.0664(9) Uani 1 1 d .
H3 H -0.1231 0.6225 0.8441 0.080 Uiso 1 1 calc R
C4 C -0.1779(4) 0.5762(3) 0.6892(3) 0.0588(8) Uani 1 1 d .
C5 C -0.1413(4) 0.4849(3) 0.6167(3) 0.0615(8) Uani 1 1 d .
H5 H -0.1958 0.4932 0.5467 0.074 Uiso 1 1 calc R
C6 C -0.0231(4) 0.3809(3) 0.6490(2) 0.0566(8) Uani 1 1 d .
H6 H -0.0006 0.3211 0.6000 0.068 Uiso 1 1 calc R
C7 C -0.3025(5) 0.6894(4) 0.6564(4) 0.0963(13) Uani 1 1 d .
H7 H -0.3215 0.7478 0.7072 0.116 Uiso 1 1 calc R
C8 C 0.1907(3) 0.1257(2) 0.7430(2) 0.0469(7) Uani 1 1 d .
C9 C 0.0447(4) 0.0835(3) 0.7527(3) 0.0581(8) Uani 1 1 d .
C10 C 0.0328(4) -0.0186(3) 0.7007(3) 0.0675(9) Uani 1 1 d .
H10 H -0.0637 -0.0439 0.7072 0.081 Uiso 1 1 calc R
C11 C 0.1605(5) -0.0829(3) 0.6398(3) 0.0675(9) Uani 1 1 d .
C12 C 0.3047(4) -0.0453(3) 0.6342(2) 0.0639(9) Uani 1 1 d .
H12 H 0.3916 -0.0880 0.5950 0.077 Uiso 1 1 calc R
C13 C 0.3245(4) 0.0557(3) 0.6858(2) 0.0502(7) Uani 1 1 d .
C14 C 0.3446(3) 0.2658(2) 0.8671(2) 0.0470(7) Uani 1 1 d .
C15 C 0.3782(4) 0.1988(3) 0.9780(2) 0.0525(8) Uani 1 1 d .
C16 C 0.5025(4) 0.2183(3) 1.0467(2) 0.0606(9) Uani 1 1 d .
H16 H 0.5224 0.1742 1.1193 0.073 Uiso 1 1 calc R
C17 C 0.5963(4) 0.3000(3) 1.0113(3) 0.0618(9) Uani 1 1 d .
C18 C 0.5631(4) 0.3655(3) 0.9027(3) 0.0596(8) Uani 1 1 d .
H18 H 0.6235 0.4214 0.8772 0.072 Uiso 1 1 calc R
C19 C 0.4411(3) 0.3501(2) 0.8300(2) 0.0498(7) Uani 1 1 d .
C20 C -0.1010(4) 0.1438(3) 0.8210(4) 0.0883(12) Uani 1 1 d .
H20A H -0.1882 0.1798 0.7685 0.132 Uiso 1 1 calc R
H20B H -0.0724 0.2042 0.8611 0.132 Uiso 1 1 calc R
H20C H -0.1338 0.0852 0.8764 0.132 Uiso 1 1 calc R
C21 C 0.1420(6) -0.1920(3) 0.5801(3) 0.1051(14) Uani 1 1 d .
H21A H 0.2465 -0.2424 0.5693 0.158 Uiso 1 1 calc R
H21B H 0.0910 -0.1650 0.5059 0.158 Uiso 1 1 calc R
H21C H 0.0769 -0.2364 0.6279 0.158 Uiso 1 1 calc R
C22 C 0.4895(4) 0.0882(3) 0.6755(3) 0.0657(9) Uani 1 1 d .
H22A H 0.5645 0.0280 0.6391 0.099 Uiso 1 1 calc R
H22B H 0.5279 0.0927 0.7516 0.099 Uiso 1 1 calc R
H22C H 0.4797 0.1641 0.6295 0.099 Uiso 1 1 calc R
C23 C 0.2792(4) 0.1095(3) 1.0261(3) 0.0755(10) Uani 1 1 d .
H23A H 0.3034 0.0855 1.1069 0.113 Uiso 1 1 calc R
H23B H 0.3053 0.0406 0.9843 0.113 Uiso 1 1 calc R
H23C H 0.1664 0.1459 1.0173 0.113 Uiso 1 1 calc R
C24 C 0.7320(4) 0.3173(4) 1.0866(3) 0.0962(13) Uani 1 1 d .
H24A H 0.6883 0.3738 1.1401 0.144 Uiso 1 1 calc R
H24B H 0.8109 0.3467 1.0379 0.144 Uiso 1 1 calc R
H24C H 0.7820 0.2422 1.1291 0.144 Uiso 1 1 calc R
C25 C 0.4215(4) 0.4204(3) 0.7102(3) 0.0703(9) Uani 1 1 d .
H25A H 0.3311 0.4873 0.7106 0.105 Uiso 1 1 calc R
H25B H 0.4035 0.3698 0.6543 0.105 Uiso 1 1 calc R
H25C H 0.5177 0.4487 0.6901 0.105 Uiso 1 1 calc R
O1 O -0.3783(5) 0.7080(3) 0.5682(3) 0.1491(15) Uani 1 1 d .

loop_
_atom_site_aniso_label
_atom_site_aniso_U_11
_atom_site_aniso_U_22
_atom_site_aniso_U_33
_atom_site_aniso_U_23
_atom_site_aniso_U_13
_atom_site_aniso_U_12
B1 0.0464(19) 0.0450(19) 0.0437(16) -0.0055(13) 0.0058(14) -0.0171(16)
C1 0.0439(17) 0.0448(17) 0.0523(15) -0.0092(12) 0.0000(13) -0.0178(14)
C2 0.065(2) 0.0495(19) 0.0577(17) -0.0124(14) -0.0097(14) -0.0131(16)
C3 0.075(2) 0.049(2) 0.074(2) -0.0196(16) -0.0030(18) -0.0048(17)
C4 0.057(2) 0.0472(19) 0.0691(19) -0.0030(15) 0.0007(16) -0.0067(15)
C5 0.057(2) 0.068(2) 0.0567(17) -0.0023(15) -0.0070(15) -0.0100(17)
C6 0.0561(19) 0.0538(19) 0.0626(18) -0.0197(14) -0.0044(15) -0.0111(16)
C7 0.101(3) 0.091(3) 0.078(2) -0.005(2) -0.013(2) 0.017(2)
C8 0.0446(17) 0.0414(16) 0.0539(15) -0.0063(12) -0.0014(13) -0.0073(13)
C9 0.054(2) 0.0490(19) 0.077(2) -0.0124(15) -0.0017(16) -0.0199(16)
C10 0.066(2) 0.051(2) 0.092(2) -0.0105(18) -0.0141(19) -0.0254(18)
C11 0.099(3) 0.0460(19) 0.0610(18) -0.0085(15) -0.0167(18) -0.020(2)
C12 0.082(2) 0.050(2) 0.0562(17) -0.0134(14) -0.0023(16) -0.0030(18)
C13 0.0582(19) 0.0435(17) 0.0466(15) -0.0053(12) -0.0036(13) -0.0060(14)
C14 0.0498(17) 0.0427(16) 0.0499(15) -0.0107(13) 0.0032(13) -0.0105(14)
C15 0.061(2) 0.0469(18) 0.0503(16) -0.0065(13) 0.0031(14) -0.0126(15)
C16 0.072(2) 0.058(2) 0.0484(16) -0.0073(14) -0.0079(15) -0.0068(18)
C17 0.056(2) 0.066(2) 0.0660(19) -0.0247(17) -0.0085(15) -0.0085(17)
C18 0.055(2) 0.057(2) 0.073(2) -0.0128(16) -0.0043(16) -0.0237(16)
C19 0.0508(18) 0.0465(17) 0.0547(16) -0.0056(13) -0.0036(13) -0.0159(14)
C20 0.059(2) 0.072(3) 0.145(3) -0.028(2) 0.023(2) -0.033(2)
C21 0.163(4) 0.061(2) 0.102(3) -0.032(2) -0.023(3) -0.033(3)
C22 0.057(2) 0.064(2) 0.071(2) -0.0137(16) 0.0047(16) 0.0006(17)
C23 0.097(3) 0.069(2) 0.0630(19) 0.0092(16) -0.0031(18) -0.034(2)
C24 0.083(3) 0.112(3) 0.100(3) -0.035(2) -0.032(2) -0.020(2)
C25 0.072(2) 0.074(2) 0.071(2) 0.0055(17) -0.0020(17) -0.0368(19)
O1 0.166(3) 0.122(3) 0.119(2) -0.010(2) -0.033(2) 0.055(2)

loop_
_atom_type_symbol
_atom_type_description
_atom_type_scat_dispersion_real
_atom_type_scat_dispersion_imag
_atom_type_scat_source
C C 0.0033 0.0016 'International Tables Vol C Tables 4.2.6.8 and 6.1.1.4'
H H 0.0000 0.0000 'International Tables Vol C Tables 4.2.6.8 and 6.1.1.4'
B B 0.0013 0.0007 'International Tables Vol C Tables 4.2.6.8 and 6.1.1.4'
O O 0.0106 0.0060 'International Tables Vol C Tables 4.2.6.8 and 6.1.1.4'

loop_
_geom_angle_atom_site_label_1
_geom_angle_atom_site_label_2
_geom_angle_atom_site_label_3
_geom_angle
C14 B1 C1 116.5(3)
C14 B1 C8 124.8(2)
C1 B1 C8 118.7(3)
C6 C1 C2 116.6(3)
C6 C1 B1 121.7(2)
C2 C1 B1 121.7(3)
C3 C2 C1 122.0(3)
C4 C3 C2 119.7(3)
C3 C4 C5 119.7(3)
C3 C4 C7 118.5(3)
C5 C4 C7 121.8(3)
C4 C5 C6 120.4(3)
C5 C6 C1 121.5(3)
O1 C7 C4 123.1(4)
C9 C8 C13 117.2(3)
C9 C8 B1 121.3(3)
C13 C8 B1 121.5(3)
C10 C9 C8 120.3(3)
C10 C9 C20 117.7(3)
C8 C9 C20 122.1(3)
C11 C10 C9 122.4(3)
C12 C11 C10 117.6(3)
C12 C11 C21 121.2(4)
C10 C11 C21 121.2(4)
C11 C12 C13 122.5(3)
C12 C13 C8 119.8(3)
C12 C13 C22 118.1(3)
C8 C13 C22 122.1(3)
C15 C14 C19 117.5(3)
C15 C14 B1 120.5(3)
C19 C14 B1 121.9(3)
C16 C15 C14 119.4(3)
C16 C15 C23 119.3(3)
C14 C15 C23 121.2(3)
C17 C16 C15 123.3(3)
C16 C17 C18 117.2(3)
C16 C17 C24 122.1(3)
C18 C17 C24 120.7(3)
C17 C18 C19 122.2(3)
C18 C19 C14 120.4(3)
C18 C19 C25 118.0(3)
C14 C19 C25 121.5(3)

loop_
_geom_bond_atom_site_label_1
_geom_bond_atom_site_label_2
_geom_bond_distance
B1 C14 1.594(5)
B1 C1 1.598(5)
B1 C8 1.602(5)
C1 C6 1.410(4)
C1 C2 1.424(5)
C2 C3 1.402(5)
C3 C4 1.394(5)
C4 C5 1.401(5)
C4 C7 1.503(6)
C5 C6 1.402(5)
C7 O1 1.196(5)
C8 C9 1.431(5)
C8 C13 1.434(4)
C9 C10 1.410(5)
C9 C20 1.527(5)
C10 C11 1.395(5)
C11 C12 1.388(5)
C11 C21 1.547(5)
C12 C13 1.417(5)
C13 C22 1.531(5)
C14 C15 1.422(5)
C14 C19 1.431(4)
C15 C16 1.414(5)
C15 C23 1.522(5)
C16 C17 1.388(5)
C17 C18 1.391(5)
C17 C24 1.529(5)
C18 C19 1.410(4)
C19 C25 1.518(5)
